data_2229140
loop_
_publ_author_name
'Shahani, Tara'
'Fun, Hoong-Kun'
'Ragavan, R. Venkat'
'Vijayakumar, V.'
'Sarveswari, S.'

_publ_section_title
;
 3-Isobutyl-4-phenylsulfanyl-1<i>H</i>-pyrazol-5-ol
;
_journal_coeditor_code LH5194
_journal_issue 2
_journal_name_full 'Acta Crystallographica Section E'
_journal_page_first o463
_journal_page_last o464
_journal_paper_doi 10.1107/S1600536811002170
_journal_volume 67
_journal_year 2011
_chemical_formula_iupac 'C13 H16 N2 O S'
_chemical_formula_moiety 'C13 H16 N2 O S'
_chemical_formula_sum 'C13 H16 N2 O S'
_chemical_formula_weight 248.34
_chemical_name_systematic
;
3-Isobutyl-4-phenylsulfanyl-1<i>H</i>-pyrazol-5-ol
;
_space_group_IT_number 60
_symmetry_cell_setting orthorhombic
_symmetry_space_group_name_Hall '-P 2n 2ab'
_symmetry_space_group_name_H-M 'P b c n'
_atom_sites_solution_hydrogens geom
_atom_sites_solution_primary direct
_atom_sites_solution_secondary difmap
_audit_creation_method SHELXL-97
_cell_angle_alpha 90.00
_cell_angle_beta 90.00
_cell_angle_gamma 90.00
_cell_formula_units_Z 16
_cell_length_a 20.7342(6)
_cell_length_b 11.1320(3)
_cell_length_c 23.1608(6)
_cell_measurement_reflns_used 4628
_cell_measurement_temperature 100.00(10)
_cell_measurement_theta_max 29.65
_cell_measurement_theta_min 2.64
_cell_volume 5345.8(3)
_computing_cell_refinement 'SAINT (Bruker, 2009)'
_computing_data_collection 'APEX2 (Bruker, 2009)'
_computing_data_reduction 'SAINT (Bruker, 2009)'
_computing_molecular_graphics 'SHELXTL (Sheldrick, 2008)'
_computing_publication_material
;
SHELXTL (Sheldrick, 2008) and PLATON (Spek, 2009)
;
_computing_structure_refinement 'SHELXTL (Sheldrick, 2008)'
_computing_structure_solution 'SHELXTL (Sheldrick, 2008)'
_diffrn_ambient_temperature 100.00(10)
_diffrn_measured_fraction_theta_full 0.999
_diffrn_measured_fraction_theta_max 0.999
_diffrn_measurement_device_type
;
Bruker APEXII DUO CCD area-detector
;
_diffrn_measurement_method '\f and \w'
_diffrn_radiation_monochromator graphite
_diffrn_radiation_source 'fine-focus sealed tube'
_diffrn_radiation_type MoK\a
_diffrn_radiation_wavelength 0.71073
_diffrn_reflns_av_R_equivalents 0.0661
_diffrn_reflns_av_sigmaI/netI 0.0579
_diffrn_reflns_limit_h_max 29
_diffrn_reflns_limit_h_min -25
_diffrn_reflns_limit_k_max 15
_diffrn_reflns_limit_k_min -14
_diffrn_reflns_limit_l_max 32
_diffrn_reflns_limit_l_min -31
_diffrn_reflns_number 33422
_diffrn_reflns_theta_full 30.06
_diffrn_reflns_theta_max 30.06
_diffrn_reflns_theta_min 1.96
_diffrn_standards_number 0
_exptl_absorpt_coefficient_mu 0.228
_exptl_absorpt_correction_T_max 0.9694
_exptl_absorpt_correction_T_min 0.9202
_exptl_absorpt_correction_type multi-scan
_exptl_absorpt_process_details '(<i>SADABS</i>; Bruker, 2009)'
_exptl_crystal_colour colourless
_exptl_crystal_density_diffrn 1.234
_exptl_crystal_density_method 'not measured'
_exptl_crystal_description block
_exptl_crystal_F_000 2112
_exptl_crystal_size_max 0.37
_exptl_crystal_size_mid 0.24
_exptl_crystal_size_min 0.14
_refine_diff_density_max 0.571
_refine_diff_density_min -0.360
_refine_ls_extinction_method none
_refine_ls_goodness_of_fit_ref 1.135
_refine_ls_hydrogen_treatment mixed
_refine_ls_matrix_type full
_refine_ls_number_parameters 329
_refine_ls_number_reflns 7837
_refine_ls_number_restraints 0
_refine_ls_restrained_S_all 1.135
_refine_ls_R_factor_all 0.0983
_refine_ls_R_factor_gt 0.0624
_refine_ls_shift/su_max_lt 0.001
_refine_ls_shift/su_mean 0.000
_refine_ls_structure_factor_coef Fsqd
_refine_ls_weighting_details 'calc w=1/[\s^2^(Fo^2^)+(0.0338P)^2^+4.0215P] where P=(Fo^2^+2Fc^2^)/3'
_refine_ls_weighting_scheme calc
_refine_ls_wR_factor_gt 0.1172
_refine_ls_wR_factor_ref 0.1308
_reflns_number_gt 5405
_reflns_number_total 7837
_reflns_threshold_expression I>2\s(I)
_cod_data_source_file lh5194.cif
_cod_data_source_block I
_cod_database_code 2229140
_cod_database_fobs_code 2229140

loop_
_symmetry_equiv_pos_as_xyz
'x, y, z'
'-x+1/2, -y+1/2, z+1/2'
'-x, y, -z+1/2'
'x+1/2, -y+1/2, -z'
'-x, -y, -z'
'x-1/2, y-1/2, -z-1/2'
'x, -y, z-1/2'
'-x-1/2, y-1/2, z'

loop_
_atom_site_type_symbol
_atom_site_label
_atom_site_fract_x
_atom_site_fract_y
_atom_site_fract_z
_atom_site_U_iso_or_equiv
_atom_site_adp_type
_atom_site_calc_flag
_atom_site_refinement_flags
_atom_site_occupancy
_atom_site_disorder_assembly
_atom_site_disorder_group
S S1A 0.19888(3) 0.02166(5) 0.45317(2) 0.01991(12) Uani d . 1 . .
O O1A 0.28838(7) 0.04530(12) 0.33405(6) 0.0167(3) Uani d . 1 . .
N N1A 0.21490(8) 0.31619(16) 0.36323(7) 0.0166(4) Uani d . 1 . .
N N2A 0.25553(8) 0.24348(15) 0.33265(8) 0.0154(3) Uani d . 1 . .
C C1A 0.13701(11) -0.19063(19) 0.44122(10) 0.0229(5) Uani d . 1 . .
H H1AA 0.1514 -0.2044 0.4787 0.028 Uiso calc R 1 . .
C C2A 0.10188(12) -0.2778(2) 0.41238(11) 0.0294(5) Uani d . 1 . .
H H2AA 0.0922 -0.3497 0.4309 0.035 Uiso calc R 1 . .
C C3A 0.08107(11) -0.2593(2) 0.35642(12) 0.0319(6) Uani d . 1 . .
H H3AA 0.0584 -0.3192 0.3371 0.038 Uiso calc R 1 . .
C C4A 0.09414(11) -0.1515(2) 0.32926(11) 0.0283(5) Uani d . 1 . .
H H4AA 0.0797 -0.1386 0.2918 0.034 Uiso calc R 1 . .
C C5A 0.12885(10) -0.0618(2) 0.35763(10) 0.0216(5) Uani d . 1 . .
H H5AA 0.1373 0.0108 0.3392 0.026 Uiso calc R 1 . .
C C6A 0.15065(10) -0.08166(18) 0.41356(9) 0.0189(4) Uani d . 1 . .
C C7A 0.25607(10) 0.13164(17) 0.35621(8) 0.0151(4) Uani d . 1 . .
C C8A 0.21390(10) 0.13713(17) 0.40444(9) 0.0164(4) Uani d . 1 . .
C C9A 0.18970(10) 0.25375(18) 0.40703(9) 0.0177(4) Uani d . 1 . .
C C10A 0.14148(11) 0.30870(19) 0.44681(9) 0.0222(5) Uani d . 1 . .
H H10A 0.1479 0.3950 0.4477 0.027 Uiso calc R 1 . .
H H10B 0.1486 0.2783 0.4855 0.027 Uiso calc R 1 . .
C C11A 0.07172(11) 0.2821(2) 0.42884(11) 0.0274(5) Uani d . 1 . .
H H11A 0.0659 0.1947 0.4283 0.033 Uiso calc R 1 . .
C C12A 0.02496(13) 0.3346(3) 0.47288(13) 0.0447(7) Uani d . 1 . .
H H12A 0.0348 0.3034 0.5105 0.067 Uiso calc R 1 . .
H H12B -0.0184 0.3131 0.4626 0.067 Uiso calc R 1 . .
H H12C 0.0290 0.4205 0.4733 0.067 Uiso calc R 1 . .
C C13A 0.05691(13) 0.3300(3) 0.36880(12) 0.0443(7) Uani d . 1 . .
H H13A 0.0122 0.3166 0.3601 0.066 Uiso calc R 1 . .
H H13B 0.0832 0.2890 0.3409 0.066 Uiso calc R 1 . .
H H13C 0.0660 0.4145 0.3675 0.066 Uiso calc R 1 . .
S S1B 0.20246(3) 0.30672(5) 0.09810(2) 0.02120(13) Uani d . 1 . .
O O1B 0.28972(7) 0.28861(12) 0.21994(6) 0.0168(3) Uani d . 1 . .
N N1B 0.21814(8) 0.01560(16) 0.19109(7) 0.0166(4) Uani d . 1 . .
N N2B 0.25850(9) 0.08975(15) 0.22121(8) 0.0168(4) Uani d . 1 . .
C C1B 0.12469(11) 0.3859(2) 0.18971(11) 0.0252(5) Uani d . 1 . .
H H1BA 0.1324 0.3129 0.2080 0.030 Uiso calc R 1 . .
C C2B 0.08736(11) 0.4730(2) 0.21669(12) 0.0316(6) Uani d . 1 . .
H H2BA 0.0703 0.4582 0.2531 0.038 Uiso calc R 1 . .
C C3B 0.07542(12) 0.5817(2) 0.18976(13) 0.0364(6) Uani d . 1 . .
H H3BA 0.0510 0.6401 0.2083 0.044 Uiso calc R 1 . .
C C4B 0.09985(14) 0.6030(2) 0.13543(13) 0.0405(7) Uani d . 1 . .
H H4BA 0.0910 0.6754 0.1171 0.049 Uiso calc R 1 . .
C C5B 0.13763(12) 0.5173(2) 0.10778(11) 0.0320(6) Uani d . 1 . .
H H5BA 0.1543 0.5326 0.0712 0.038 Uiso calc R 1 . .
C C6B 0.15048(11) 0.40805(19) 0.13536(10) 0.0217(5) Uani d . 1 . .
C C7B 0.25854(10) 0.20082(18) 0.19731(8) 0.0155(4) Uani d . 1 . .
C C8B 0.21715(10) 0.19358(18) 0.14830(9) 0.0166(4) Uani d . 1 . .
C C9B 0.19360(10) 0.07625(18) 0.14657(9) 0.0176(4) Uani d . 1 A .
C C10B 0.14766(10) 0.0172(2) 0.10600(9) 0.0218(4) Uani d . 1 . .
H H10C 0.1516 -0.0684 0.1100 0.026 Uiso d PR 0.858(5) A 1
H H10D 0.1596 0.0378 0.0672 0.026 Uiso d PR 0.858(5) A 1
H H10E 0.1699 -0.0490 0.0884 0.026 Uiso d PR 0.142(5) A 2
H H10F 0.1379 0.0736 0.0759 0.026 Uiso d PR 0.142(5) A 2
C C11B 0.07762(13) 0.0524(3) 0.11539(12) 0.0241(6) Uani d P 0.858(5) A 1
H H11B 0.0735 0.1383 0.1069 0.029 Uiso calc PR 0.858(5) A 1
C C11C 0.0867(8) -0.0274(16) 0.1281(7) 0.0241(6) Uani d P 0.142(5) A 2
H H11C 0.0919 -0.1125 0.1379 0.029 Uiso calc PR 0.142(5) A 2
C C12B 0.03645(12) -0.0169(3) 0.07140(12) 0.0436(7) Uani d . 1 . .
H H12D -0.0081 0.0041 0.0762 0.065 Uiso d PR 0.858(5) A 1
H H12E 0.0501 0.0033 0.0330 0.065 Uiso d PR 0.858(5) A 1
H H12F 0.0418 -0.1016 0.0776 0.065 Uiso d PR 0.858(5) A 1
H H12G 0.0557 -0.0542 0.0382 0.065 Uiso d PR 0.142(5) A 2
H H12H -0.0033 -0.0567 0.0805 0.065 Uiso d PR 0.142(5) A 2
H H12I 0.0281 0.0662 0.0632 0.065 Uiso d PR 0.142(5) A 2
C C13B 0.05389(14) 0.0320(3) 0.17556(12) 0.0466(8) Uani d . 1 . .
H H13D 0.0801 0.0763 0.2023 0.070 Uiso d PR 0.858(5) A 1
H H13E 0.0099 0.0581 0.1787 0.070 Uiso d PR 0.858(5) A 1
H H13F 0.0566 -0.0521 0.1842 0.070 Uiso d PR 0.858(5) A 1
H H13G 0.0806 0.0289 0.2094 0.070 Uiso d PR 0.142(5) A 2
H H13H 0.0454 0.1143 0.1658 0.070 Uiso d PR 0.142(5) A 2
H H13I 0.0139 -0.0086 0.1831 0.070 Uiso d PR 0.142(5) A 2
H H1NA 0.2143(13) 0.399(3) 0.3566(12) 0.040(8) Uiso d . 1 . .
H H2NA 0.2738(11) 0.267(2) 0.2993(11) 0.021(6) Uiso d . 1 . .
H H1NB 0.2156(14) -0.068(3) 0.2000(12) 0.044(8) Uiso d . 1 . .
H H2NB 0.2737(12) 0.066(2) 0.2531(11) 0.024(7) Uiso d . 1 . .

loop_
_atom_site_aniso_label
_atom_site_aniso_U_11
_atom_site_aniso_U_22
_atom_site_aniso_U_33
_atom_site_aniso_U_12
_atom_site_aniso_U_13
_atom_site_aniso_U_23
S1A 0.0318(3) 0.0154(2) 0.0125(2) -0.0018(2) 0.0023(2) 0.00261(19)
O1A 0.0226(7) 0.0114(7) 0.0162(7) 0.0012(6) 0.0019(6) -0.0002(5)
N1A 0.0223(9) 0.0110(8) 0.0166(8) 0.0014(7) 0.0013(7) 0.0003(6)
N2A 0.0204(9) 0.0111(8) 0.0147(8) -0.0002(7) 0.0040(7) -0.0004(6)
C1A 0.0306(12) 0.0164(10) 0.0218(11) -0.0001(9) 0.0074(9) 0.0020(8)
C2A 0.0291(12) 0.0181(11) 0.0412(15) -0.0059(9) 0.0108(11) 0.0011(10)
C3A 0.0224(12) 0.0248(12) 0.0486(16) -0.0064(10) 0.0006(11) -0.0074(11)
C4A 0.0229(12) 0.0302(13) 0.0317(13) 0.0015(10) -0.0046(10) -0.0034(10)
C5A 0.0216(11) 0.0198(10) 0.0235(11) 0.0003(8) 0.0020(9) 0.0028(8)
C6A 0.0205(10) 0.0166(10) 0.0196(10) 0.0005(8) 0.0064(8) 0.0002(8)
C7A 0.0212(10) 0.0111(9) 0.0131(9) -0.0018(8) -0.0023(8) 0.0000(7)
C8A 0.0237(10) 0.0111(9) 0.0143(9) -0.0008(8) 0.0006(8) 0.0005(7)
C9A 0.0231(10) 0.0152(9) 0.0147(10) -0.0017(8) 0.0010(8) 0.0000(8)
C10A 0.0306(12) 0.0176(10) 0.0183(10) 0.0028(9) 0.0060(9) -0.0027(8)
C11A 0.0287(12) 0.0249(12) 0.0286(13) -0.0006(10) 0.0076(10) -0.0014(10)
C12A 0.0349(15) 0.0530(18) 0.0464(17) 0.0089(13) 0.0163(13) -0.0037(14)
C13A 0.0295(14) 0.068(2) 0.0352(16) 0.0052(14) -0.0014(12) 0.0024(15)
S1B 0.0310(3) 0.0189(3) 0.0137(2) 0.0003(2) -0.0030(2) 0.00392(19)
O1B 0.0238(8) 0.0116(6) 0.0149(7) -0.0019(6) -0.0016(6) -0.0007(5)
N1B 0.0235(9) 0.0116(8) 0.0147(8) -0.0020(7) -0.0030(7) -0.0019(7)
N2B 0.0240(9) 0.0127(8) 0.0137(8) -0.0005(7) -0.0039(7) 0.0004(6)
C1B 0.0217(11) 0.0213(11) 0.0324(13) 0.0004(9) -0.0028(10) 0.0035(10)
C2B 0.0233(12) 0.0331(14) 0.0385(14) 0.0029(10) 0.0002(10) -0.0018(11)
C3B 0.0278(13) 0.0318(14) 0.0496(17) 0.0116(11) -0.0088(12) -0.0068(12)
C4B 0.0466(16) 0.0216(12) 0.0532(19) 0.0102(12) -0.0217(14) 0.0029(12)
C5B 0.0409(14) 0.0241(12) 0.0311(13) 0.0023(11) -0.0128(11) 0.0050(10)
C6B 0.0235(11) 0.0182(10) 0.0235(11) 0.0007(9) -0.0091(9) 0.0012(8)
C7B 0.0199(10) 0.0136(9) 0.0130(9) 0.0024(8) 0.0017(8) 0.0006(7)
C8B 0.0232(10) 0.0138(9) 0.0130(9) 0.0005(8) -0.0006(8) 0.0008(7)
C9B 0.0219(10) 0.0165(9) 0.0143(9) 0.0014(8) 0.0017(8) -0.0028(8)
C10B 0.0257(11) 0.0221(11) 0.0177(10) -0.0022(9) -0.0032(9) -0.0051(9)
C11B 0.0246(13) 0.0244(14) 0.0233(13) -0.0004(11) -0.0021(11) -0.0031(11)
C11C 0.0246(13) 0.0244(14) 0.0233(13) -0.0004(11) -0.0021(11) -0.0031(11)
C12B 0.0267(13) 0.075(2) 0.0294(14) -0.0107(14) -0.0032(11) -0.0126(14)
C13B 0.0339(15) 0.074(2) 0.0314(15) -0.0169(15) 0.0063(12) -0.0169(15)

loop_
_atom_type_symbol
_atom_type_description
_atom_type_scat_dispersion_real
_atom_type_scat_dispersion_imag
_atom_type_scat_source
C C 0.0033 0.0016 'International Tables Vol C Tables 4.2.6.8 and 6.1.1.4'
H H 0.0000 0.0000 'International Tables Vol C Tables 4.2.6.8 and 6.1.1.4'
N N 0.0061 0.0033 'International Tables Vol C Tables 4.2.6.8 and 6.1.1.4'
O O 0.0106 0.0060 'International Tables Vol C Tables 4.2.6.8 and 6.1.1.4'
S S 0.1246 0.1234 'International Tables Vol C Tables 4.2.6.8 and 6.1.1.4'

loop_
_geom_angle_atom_site_label_1
_geom_angle_atom_site_label_2
_geom_angle_atom_site_label_3
_geom_angle_site_symmetry_1
_geom_angle_site_symmetry_3
_geom_angle
_geom_angle_publ_flag
C8A S1A C6A . . 104.12(10) ?
C9A N1A N2A . . 109.06(17) ?
C9A N1A H1NA . . 129.2(17) ?
N2A N1A H1NA . . 120.6(17) ?
C7A N2A N1A . . 109.86(17) ?
C7A N2A H2NA . . 127.7(15) ?
N1A N2A H2NA . . 121.9(15) ?
C2A C1A C6A . . 119.5(2) ?
C2A C1A H1AA . . 120.3 ?
C6A C1A H1AA . . 120.3 ?
C3A C2A C1A . . 120.8(2) ?
C3A C2A H2AA . . 119.6 ?
C1A C2A H2AA . . 119.6 ?
C2A C3A C4A . . 119.7(2) ?
C2A C3A H3AA . . 120.2 ?
C4A C3A H3AA . . 120.2 ?
C3A C4A C5A . . 120.6(2) ?
C3A C4A H4AA . . 119.7 ?
C5A C4A H4AA . . 119.7 ?
C6A C5A C4A . . 119.5(2) ?
C6A C5A H5AA . . 120.2 ?
C4A C5A H5AA . . 120.2 ?
C5A C6A C1A . . 119.9(2) ?
C5A C6A S1A . . 124.09(16) ?
C1A C6A S1A . . 115.95(17) ?
O1A C7A N2A . . 122.10(18) ?
O1A C7A C8A . . 132.11(18) ?
N2A C7A C8A . . 105.74(17) ?
C9A C8A C7A . . 107.20(17) ?
C9A C8A S1A . . 126.62(16) ?
C7A C8A S1A . . 126.10(15) ?
N1A C9A C8A . . 108.13(18) ?
N1A C9A C10A . . 121.20(18) ?
C8A C9A C10A . . 130.58(19) ?
C9A C10A C11A . . 112.67(18) ?
C9A C10A H10A . . 109.1 ?
C11A C10A H10A . . 109.1 ?
C9A C10A H10B . . 109.1 ?
C11A C10A H10B . . 109.1 ?
H10A C10A H10B . . 107.8 ?
C13A C11A C12A . . 110.4(2) ?
C13A C11A C10A . . 111.8(2) ?
C12A C11A C10A . . 110.1(2) ?
C13A C11A H11A . . 108.1 ?
C12A C11A H11A . . 108.1 ?
C10A C11A H11A . . 108.1 ?
C11A C12A H12A . . 109.5 ?
C11A C12A H12B . . 109.5 ?
H12A C12A H12B . . 109.5 ?
C11A C12A H12C . . 109.5 ?
H12A C12A H12C . . 109.5 ?
H12B C12A H12C . . 109.5 ?
C11A C13A H13A . . 109.5 ?
C11A C13A H13B . . 109.5 ?
H13A C13A H13B . . 109.5 ?
C11A C13A H13C . . 109.5 ?
H13A C13A H13C . . 109.5 ?
H13B C13A H13C . . 109.5 ?
C8B S1B C6B . . 103.90(10) ?
C9B N1B N2B . . 108.82(17) ?
C9B N1B H1NB . . 129.8(18) ?
N2B N1B H1NB . . 120.7(17) ?
C7B N2B N1B . . 110.06(17) ?
C7B N2B H2NB . . 130.0(17) ?
N1B N2B H2NB . . 119.0(17) ?
C2B C1B C6B . . 119.9(2) ?
C2B C1B H1BA . . 120.1 ?
C6B C1B H1BA . . 120.1 ?
C3B C2B C1B . . 120.5(3) ?
C3B C2B H2BA . . 119.8 ?
C1B C2B H2BA . . 119.8 ?
C4B C3B C2B . . 119.8(2) ?
C4B C3B H3BA . . 120.1 ?
C2B C3B H3BA . . 120.1 ?
C3B C4B C5B . . 120.7(2) ?
C3B C4B H4BA . . 119.7 ?
C5B C4B H4BA . . 119.7 ?
C4B C5B C6B . . 119.5(3) ?
C4B C5B H5BA . . 120.2 ?
C6B C5B H5BA . . 120.2 ?
C1B C6B C5B . . 119.6(2) ?
C1B C6B S1B . . 123.98(17) ?
C5B C6B S1B . . 116.37(19) ?
O1B C7B N2B . . 121.90(18) ?
O1B C7B C8B . . 132.18(18) ?
N2B C7B C8B . . 105.87(18) ?
C9B C8B C7B . . 106.66(18) ?
C9B C8B S1B . . 126.65(16) ?
C7B C8B S1B . . 126.60(16) ?
N1B C9B C8B . . 108.55(18) ?
N1B C9B C10B . . 120.52(18) ?
C8B C9B C10B . . 130.91(19) ?
C11C C10B C9B . . 119.0(6) ?
C9B C10B C11B . . 113.98(18) ?
C11C C10B H10C . . 72.6 ?
C9B C10B H10C . . 108.8 ?
C11B C10B H10C . . 108.9 ?
C11C C10B H10D . . 129.5 ?
C9B C10B H10D . . 108.7 ?
C11B C10B H10D . . 108.6 ?
H10C C10B H10D . . 107.8 ?
C11C C10B H10E . . 107.9 ?
C9B C10B H10E . . 107.4 ?
C11B C10B H10E . . 135.9 ?
H10D C10B H10E . . 70.2 ?
C11C C10B H10F . . 107.3 ?
C9B C10B H10F . . 107.7 ?
C11B C10B H10F . . 74.6 ?
H10C C10B H10F . . 137.4 ?
H10E C10B H10F . . 107.1 ?
C13B C11B C10B . . 114.1(2) ?
C13B C11B C12B . . 111.0(2) ?
C10B C11B C12B . . 107.8(2) ?
C13B C11B H10F . . 146.1 ?
C12B C11B H10F . . 97.6 ?
C13B C11B H11B . . 107.9 ?
C10B C11B H11B . . 107.9 ?
C12B C11B H11B . . 107.9 ?
H10F C11B H11B . . 78.8 ?
C10B C11B H13H . . 130.6 ?
C12B C11B H13H . . 119.7 ?
H10F C11B H13H . . 137.3 ?
H11B C11B H13H . . 70.8 ?
C10B C11C C13B . . 121.3(11) ?
C10B C11C C12B . . 104.0(10) ?
C13B C11C C12B . . 105.6(10) ?
C13B C11C H10C . . 141.3 ?
C12B C11C H10C . . 111.3 ?
C10B C11C H11C . . 108.4 ?
C13B C11C H11C . . 108.4 ?
C12B C11C H11C . . 108.4 ?
H10C C11C H11C . . 70.6 ?
C10B C11C H13F . . 138.3 ?
C12B C11C H13F . . 116.2 ?
H10C C11C H13F . . 125.4 ?
H11C C11C H13F . . 70.1 ?
C11B C12B H12D . . 109.7 ?
C11C C12B H12D . . 121.6 ?
C11B C12B H12E . . 109.5 ?
C11C C12B H12E . . 123.9 ?
H12D C12B H12E . . 109.5 ?
C11B C12B H12F . . 109.3 ?
C11C C12B H12F . . 75.2 ?
H12D C12B H12F . . 109.5 ?
H12E C12B H12F . . 109.5 ?
C11B C12B H12G . . 121.1 ?
C11C C12B H12G . . 109.7 ?
H12D C12B H12G . . 126.7 ?
H12F C12B H12G . . 69.3 ?
C11B C12B H12H . . 124.3 ?
C11C C12B H12H . . 109.2 ?
H12E C12B H12H . . 124.4 ?
H12F C12B H12H . . 67.2 ?
H12G C12B H12H . . 109.5 ?
C11B C12B H12I . . 75.4 ?
C11C C12B H12I . . 109.5 ?
H12D C12B H12I . . 67.3 ?
H12E C12B H12I . . 69.2 ?
H12F C12B H12I . . 175.2 ?
H12G C12B H12I . . 109.5 ?
H12H C12B H12I . . 109.5 ?
C11C C13B H13D . . 117.2 ?
C11B C13B H13D . . 109.7 ?
C11C C13B H13E . . 129.8 ?
C11B C13B H13E . . 109.8 ?
H13D C13B H13E . . 109.5 ?
C11C C13B H13F . . 71.7 ?
C11B C13B H13F . . 108.9 ?
H13D C13B H13F . . 109.5 ?
H13E C13B H13F . . 109.5 ?
C11C C13B H13G . . 109.3 ?
C11B C13B H13G . . 125.2 ?
H13E C13B H13G . . 119.8 ?
H13F C13B H13G . . 76.2 ?
C11C C13B H13H . . 110.0 ?
C11B C13B H13H . . 72.3 ?
H13D C13B H13H . . 76.5 ?
H13E C13B H13H . . 63.6 ?
H13F C13B H13H . . 172.5 ?
H13G C13B H13H . . 109.5 ?
C11C C13B H13I . . 109.1 ?
C11B C13B H13I . . 121.7 ?
H13D C13B H13I . . 127.8 ?
H13E C13B H13I . . 46.2 ?
H13F C13B H13I . . 63.4 ?
H13G C13B H13I . . 109.5 ?
H13H C13B H13I . . 109.5 ?

loop_
_geom_bond_atom_site_label_1
_geom_bond_atom_site_label_2
_geom_bond_site_symmetry_2
_geom_bond_distance
_geom_bond_publ_flag
S1A C8A . 1.739(2) ?
S1A C6A . 1.779(2) ?
O1A C7A . 1.279(2) ?
N1A C9A . 1.336(3) ?
N1A N2A . 1.366(2) ?
N1A H1NA . 0.94(3) ?
N2A C7A . 1.359(2) ?
N2A H2NA . 0.90(2) ?
C1A C2A . 1.385(3) ?
C1A C6A . 1.401(3) ?
C1A H1AA . 0.9300 ?
C2A C3A . 1.381(4) ?
C2A H2AA . 0.9300 ?
C3A C4A . 1.382(3) ?
C3A H3AA . 0.9300 ?
C4A C5A . 1.395(3) ?
C4A H4AA . 0.9300 ?
C5A C6A . 1.390(3) ?
C5A H5AA . 0.9300 ?
C7A C8A . 1.420(3) ?
C8A C9A . 1.393(3) ?
C9A C10A . 1.491(3) ?
C10A C11A . 1.534(3) ?
C10A H10A . 0.9700 ?
C10A H10B . 0.9700 ?
C11A C13A . 1.520(4) ?
C11A C12A . 1.524(3) ?
C11A H11A . 0.9800 ?
C12A H12A . 0.9600 ?
C12A H12B . 0.9600 ?
C12A H12C . 0.9600 ?
C13A H13A . 0.9600 ?
C13A H13B . 0.9600 ?
C13A H13C . 0.9600 ?
S1B C8B . 1.741(2) ?
S1B C6B . 1.783(2) ?
O1B C7B . 1.284(2) ?
N1B C9B . 1.333(3) ?
N1B N2B . 1.367(2) ?
N1B H1NB . 0.95(3) ?
N2B C7B . 1.355(3) ?
N2B H2NB . 0.84(3) ?
C1B C2B . 1.389(3) ?
C1B C6B . 1.390(3) ?
C1B H1BA . 0.9300 ?
C2B C3B . 1.383(4) ?
C2B H2BA . 0.9300 ?
C3B C4B . 1.377(4) ?
C3B H3BA . 0.9300 ?
C4B C5B . 1.390(4) ?
C4B H4BA . 0.9300 ?
C5B C6B . 1.400(3) ?
C5B H5BA . 0.9300 ?
C7B C8B . 1.425(3) ?
C8B C9B . 1.395(3) ?
C9B C10B . 1.491(3) ?
C10B C11C . 1.451(16) ?
C10B C11B . 1.520(3) ?
C10B H10C . 0.9600 ?
C10B H10D . 0.9601 ?
C10B H10E . 0.9599 ?
C10B H10F . 0.9601 ?
C11B C13B . 1.495(4) ?
C11B C12B . 1.537(4) ?
C11B H10F . 1.5675 ?
C11B H11B . 0.9800 ?
C11B H13H . 1.5112 ?
C11C C13B . 1.452(16) ?
C11C C12B . 1.680(16) ?
C11C H10C . 1.4813 ?
C11C H11C . 0.9800 ?
C11C H13F . 1.4689 ?
C12B H12D . 0.9600 ?
C12B H12E . 0.9600 ?
C12B H12F . 0.9600 ?
C12B H12G . 0.9599 ?
C12B H12H . 0.9600 ?
C12B H12I . 0.9601 ?
C13B H13D . 0.9602 ?
C13B H13E . 0.9600 ?
C13B H13F . 0.9598 ?
C13B H13G . 0.9602 ?
C13B H13H . 0.9602 ?
C13B H13I . 0.9598 ?

loop_
_geom_hbond_atom_site_label_D
_geom_hbond_atom_site_label_H
_geom_hbond_atom_site_label_A
_geom_hbond_site_symmetry_A
_geom_hbond_distance_DH
_geom_hbond_distance_HA
_geom_hbond_distance_DA
_geom_hbond_angle_DHA
_geom_hbond_publ_flag
N1A H1NA O1A 8_665 0.94(3) 1.71(3) 2.639(2) 171(3) yes
N2A H2NA O1B . 0.90(2) 1.88(3) 2.752(2) 161(2) yes
N1B H1NB O1B 8_655 0.95(3) 1.67(3) 2.619(2) 176(3) yes
N2B H2NB O1A . 0.85(3) 1.91(3) 2.731(2) 162(2) yes
C10B H10D S1A 7 0.96 2.84 3.721(2) 153 yes

loop_
_geom_torsion_atom_site_label_1
_geom_torsion_atom_site_label_2
_geom_torsion_atom_site_label_3
_geom_torsion_atom_site_label_4
_geom_torsion_site_symmetry_1
_geom_torsion_site_symmetry_2
_geom_torsion_site_symmetry_3
_geom_torsion_site_symmetry_4
_geom_torsion
_geom_torsion_publ_flag
C9A N1A N2A C7A . . . . 1.0(2) ?
C6A C1A C2A C3A . . . . 1.1(3) ?
C1A C2A C3A C4A . . . . -1.5(4) ?
C2A C3A C4A C5A . . . . 0.8(4) ?
C3A C4A C5A C6A . . . . 0.3(3) ?
C4A C5A C6A C1A . . . . -0.8(3) ?
C4A C5A C6A S1A . . . . 176.58(17) ?
C2A C1A C6A C5A . . . . 0.1(3) ?
C2A C1A C6A S1A . . . . -177.48(17) ?
C8A S1A C6A C5A . . . . -3.8(2) ?
C8A S1A C6A C1A . . . . 173.60(16) ?
N1A N2A C7A O1A . . . . 177.07(18) ?
N1A N2A C7A C8A . . . . -0.8(2) ?
O1A C7A C8A C9A . . . . -177.2(2) ?
N2A C7A C8A C9A . . . . 0.3(2) ?
O1A C7A C8A S1A . . . . 5.8(3) ?
N2A C7A C8A S1A . . . . -176.61(15) ?
C6A S1A C8A C9A . . . . 110.8(2) ?
C6A S1A C8A C7A . . . . -72.8(2) ?
N2A N1A C9A C8A . . . . -0.8(2) ?
N2A N1A C9A C10A . . . . -177.72(18) ?
C7A C8A C9A N1A . . . . 0.3(2) ?
S1A C8A C9A N1A . . . . 177.18(16) ?
C7A C8A C9A C10A . . . . 176.8(2) ?
S1A C8A C9A C10A . . . . -6.3(3) ?
N1A C9A C10A C11A . . . . 94.6(2) ?
C8A C9A C10A C11A . . . . -81.6(3) ?
C9A C10A C11A C13A . . . . -60.0(3) ?
C9A C10A C11A C12A . . . . 176.9(2) ?
C9B N1B N2B C7B . . . . 2.1(2) ?
C6B C1B C2B C3B . . . . 0.2(4) ?
C1B C2B C3B C4B . . . . 1.0(4) ?
C2B C3B C4B C5B . . . . -1.4(4) ?
C3B C4B C5B C6B . . . . 0.5(4) ?
C2B C1B C6B C5B . . . . -1.1(3) ?
C2B C1B C6B S1B . . . . 176.58(18) ?
C4B C5B C6B C1B . . . . 0.8(3) ?
C4B C5B C6B S1B . . . . -177.12(19) ?
C8B S1B C6B C1B . . . . -6.3(2) ?
C8B S1B C6B C5B . . . . 171.51(18) ?
N1B N2B C7B O1B . . . . 175.70(18) ?
N1B N2B C7B C8B . . . . -1.9(2) ?
O1B C7B C8B C9B . . . . -176.2(2) ?
N2B C7B C8B C9B . . . . 1.0(2) ?
O1B C7B C8B S1B . . . . 7.0(3) ?
N2B C7B C8B S1B . . . . -175.73(16) ?
C6B S1B C8B C9B . . . . 108.8(2) ?
C6B S1B C8B C7B . . . . -75.1(2) ?
N2B N1B C9B C8B . . . . -1.4(2) ?
N2B N1B C9B C10B . . . . 180.00(18) ?
C7B C8B C9B N1B . . . . 0.3(2) ?
S1B C8B C9B N1B . . . . 176.98(16) ?
C7B C8B C9B C10B . . . . 178.6(2) ?
S1B C8B C9B C10B . . . . -4.7(3) ?
N1B C9B C10B C11C . . . . 61.5(9) ?
C8B C9B C10B C11C . . . . -116.7(8) ?
N1B C9B C10B C11B . . . . 103.1(2) ?
C8B C9B C10B C11B . . . . -75.1(3) ?
C11C C10B C11B C13B . . . . 51.9(10) ?
C9B C10B C11B C13B . . . . -55.2(3) ?
C11C C10B C11B C12B . . . . -72.0(10) ?
C9B C10B C11B C12B . . . . -179.0(2) ?
C9B C10B C11C C13B . . . . 32.4(16) ?
C11B C10B C11C C13B . . . . -59.8(11) ?
C9B C10B C11C C12B . . . . 150.8(5) ?
C11B C10B C11C C12B . . . . 58.6(9) ?
C13B C11B C12B C11C . . . . -63.0(10) ?
C10B C11B C12B C11C . . . . 62.7(10) ?
C10B C11C C12B C11B . . . . -65.9(10) ?
C13B C11C C12B C11B . . . . 62.8(9) ?
C10B C11C C13B C11B . . . . 60.7(12) ?
C12B C11C C13B C11B . . . . -56.9(8) ?
C10B C11B C13B C11C . . . . -51.2(10) ?
C12B C11B C13B C11C . . . . 70.9(10) ?
